data_7233250
loop_
_publ_author_name
'G\/ladysiak, Andrzej'
'Moosavi, Seyed Mohamad'
'Sarkisov, Lev'
'Smit, Berend'
'Stylianou, Kyriakos C.'

_publ_section_title
;
 Guest-dependent negative thermal expansion in a lanthanide-based
 metal--organic framework
;
_journal_issue 35
_journal_name_full CrystEngComm
_journal_page_first 5292
_journal_paper_doi 10.1039/C9CE00941H
_journal_volume 21
_journal_year 2019
_chemical_formula_moiety 'C18 H20 N2 O11 Tb, C3 H7 N O'
_chemical_formula_sum 'C21 H27 N3 O12 Tb'
_chemical_formula_weight 672.37
_space_group_crystal_system triclinic
_space_group_IT_number 2
_space_group_name_Hall '-P 1'
_space_group_name_H-M_alt 'P -1'
_symmetry_space_group_name_Hall '-P 1'
_symmetry_space_group_name_H-M 'P -1'
_atom_sites_solution_hydrogens geom
_atom_sites_solution_primary dual
_audit_creation_date 2018-07-09
_audit_creation_method
;
Olex2 1.2
(compiled 2018.05.29 svn.r3508 for OlexSys, GUI svn.r5506)
;
_audit_update_record
;
2018-10-03 deposited with the CCDC.    2019-07-23 downloaded from the CCDC.
;
_cell_angle_alpha 103.784(5)
_cell_angle_beta 110.271(4)
_cell_angle_gamma 96.437(4)
_cell_formula_units_Z 2
_cell_length_a 10.5333(6)
_cell_length_b 11.0035(5)
_cell_length_c 12.7511(5)
_cell_measurement_reflns_used 5642
_cell_measurement_temperature 280.0
_cell_measurement_theta_max 31.7030
_cell_measurement_theta_min 1.9420
_cell_volume 1315.34(12)
_computing_cell_refinement 'CrysAlisPro 1.171.38.43 (Rigaku OD, 2015)'
_computing_data_collection 'CrysAlisPro 1.171.38.43 (Rigaku OD, 2015)'
_computing_data_reduction 'CrysAlisPro 1.171.38.43 (Rigaku OD, 2015)'
_computing_molecular_graphics 'Olex2 (Dolomanov et al., 2009)'
_computing_publication_material 'Olex2 (Dolomanov et al., 2009)'
_computing_structure_refinement 'ShelXL (Sheldrick, 2015)'
_computing_structure_solution 'XT (Sheldrick, 2015)'
_diffrn_ambient_temperature 280.0
_diffrn_detector 'CCD plate'
_diffrn_detector_type PILATUS2M
_diffrn_measured_fraction_theta_full 0.743
_diffrn_measured_fraction_theta_max 0.679
_diffrn_measurement_details
;
List of Runs (angles in degrees, time in seconds):

  # Type    Start    End  Width  t~exp~   \w     \q     \k     \f   Frames
#--------------------------------------------------------------------------
  1  \w      0.00 360.00   1.00    1.00    --    0.00   0.00   0.00  360
;
_diffrn_measurement_device 'abstract diffractometer'
_diffrn_measurement_device_type PILATUS@SNBL
_diffrn_measurement_method '\w scans'
_diffrn_orient_matrix_type 'CrysAlisPro convention (1999,Acta A55,543-557)'
_diffrn_orient_matrix_UB_11 0.0614524000
_diffrn_orient_matrix_UB_12 -0.0145441000
_diffrn_orient_matrix_UB_13 0.0363453000
_diffrn_orient_matrix_UB_21 -0.0296301000
_diffrn_orient_matrix_UB_22 -0.0668469000
_diffrn_orient_matrix_UB_23 -0.0268099000
_diffrn_orient_matrix_UB_31 0.0286378000
_diffrn_orient_matrix_UB_32 -0.0001896000
_diffrn_orient_matrix_UB_33 -0.0432552000
_diffrn_radiation_monochromator 'Si (111)'
_diffrn_radiation_probe x-ray
_diffrn_radiation_wavelength 0.7142
_diffrn_reflns_av_R_equivalents 0.0169
_diffrn_reflns_av_unetI/netI 0.0251
_diffrn_reflns_Laue_measured_fraction_full 0.743
_diffrn_reflns_Laue_measured_fraction_max 0.679
_diffrn_reflns_limit_h_max 13
_diffrn_reflns_limit_h_min -13
_diffrn_reflns_limit_k_max 14
_diffrn_reflns_limit_k_min -14
_diffrn_reflns_limit_l_max 13
_diffrn_reflns_limit_l_min -13
_diffrn_reflns_number 8650
_diffrn_reflns_point_group_measured_fraction_full 0.743
_diffrn_reflns_point_group_measured_fraction_max 0.679
_diffrn_reflns_theta_full 26.000
_diffrn_reflns_theta_max 28.431
_diffrn_reflns_theta_min 1.960
_diffrn_source 'European Synchrotron Radiation Facility, BM01 beamline'
_exptl_absorpt_coefficient_mu 2.753
_exptl_absorpt_correction_T_max 1.00000
_exptl_absorpt_correction_T_min 0.77864
_exptl_absorpt_correction_type multi-scan
_exptl_absorpt_process_details
;
CrysAlisPro 1.171.38.43 (Rigaku Oxford Diffraction, 2015)
Empirical absorption correction using spherical harmonics,
 implemented in SCALE3 ABSPACK scaling algorithm.
;
_exptl_crystal_colour 'light yellow'
_exptl_crystal_colour_modifier light
_exptl_crystal_colour_primary yellow
_exptl_crystal_density_diffrn 1.698
_exptl_crystal_description prism
_exptl_crystal_F_000 670
_exptl_crystal_size_max 0.2
_exptl_crystal_size_mid 0.15
_exptl_crystal_size_min 0.07
_refine_diff_density_max 1.159
_refine_diff_density_min -1.195
_refine_diff_density_rms 0.082
_refine_ls_extinction_method none
_refine_ls_goodness_of_fit_ref 1.076
_refine_ls_hydrogen_treatment constr
_refine_ls_matrix_type full
_refine_ls_number_parameters 374
_refine_ls_number_reflns 4430
_refine_ls_number_restraints 127
_refine_ls_restrained_S_all 1.085
_refine_ls_R_factor_all 0.0272
_refine_ls_R_factor_gt 0.0259
_refine_ls_shift/su_max 0.002
_refine_ls_shift/su_mean 0.000
_refine_ls_structure_factor_coef Fsqd
_refine_ls_weighting_details 'w=1/[\s^2^(Fo^2^)+(0.0470P)^2^+0.6549P] where P=(Fo^2^+2Fc^2^)/3'
_refine_ls_weighting_scheme calc
_refine_ls_wR_factor_gt 0.0693
_refine_ls_wR_factor_ref 0.0698
_reflns_Friedel_coverage 0.000
_reflns_number_gt 4217
_reflns_number_total 4430
_reflns_threshold_expression 'I > 2\s(I)'
_cod_data_source_file c9ce00941h5.cif
_cod_data_source_block SION2_280K
_cod_depositor_comments 'Adding full bibliography for 7233243--7233257.cif.'
_cod_database_code 7233250
_shelx_shelxl_version_number 2014/7
_chemical_oxdiff_formula 'C21 H27 N3 O12 Tb'
_shelx_space_group_comment
;
The symmetry employed for this shelxl refinement is uniquely defined
by the following loop, which should always be used as a source of
symmetry information in preference to the above space-group names.
They are only intended as comments.
;
_shelx_estimated_absorpt_t_max 0.831
_shelx_estimated_absorpt_t_min 0.609
_reflns_odcompleteness_completeness 73.09
_reflns_odcompleteness_iscentric 1
_reflns_odcompleteness_theta 26.51
_olex2_refinement_description
;
1. Fixed Uiso
 At 1.2 times of:
  All C(H) groups
 At 1.5 times of:
  All C(H,H,H) groups, All O(H) groups
2. Restrained distances
 C18A-N2 \\sim N2-C18B
 with sigma of 0.01
 C17B-N2 \\sim N2-C17A
 with sigma of 0.01
 C13B-N2 \\sim N2-C13A
 with sigma of 0.01
 C13B-O11B \\sim O11A-C13A
 with sigma of 0.01
 C18B-C17B \\sim C17A-C18A
 with sigma of 0.01
3. Restrained planarity
 C13B, C17B, C18B, N2, O11B
 with sigma of 0.1
 C13A, C17A, C18A, N2, O11A
 with sigma of 0.1
4. Rigid bond restraints
 C2, O3
 with sigma for 1-2 distances of 0.001 and sigma for 1-3 distances of 0.005
5. Uiso/Uaniso restraints and constraints
C2 \\sim O3: within 2A with sigma of 0.001 and sigma for terminal atoms of 0.01
Uanis(O1B) \\sim Ueq: with sigma of 0.01 and sigma for terminal atoms of 0.02
Uanis(C15) \\sim Ueq, Uanis(C16) \\sim Ueq: with sigma of 0.01 and sigma for
terminal atoms of 0.02
Uanis(C1A) = Uanis(C1B)
Uanis(C3A) = Uanis(C3B)
Uanis(C2A) = Uanis(C2B)
Uanis(O1A) = Uanis(O1B)
Uanis(O11B) = Uanis(O11A)
Uanis(C13A) = Uanis(C13B)
Uanis(C18B) = Uanis(C18A)
Uanis(C17B) = Uanis(C17A)
6. Rigid body (RIGU) restrains
 C1A, C2A, C3A, N3, O10
 with sigma for 1-2 distances of 0.004 and sigma for 1-3 distances of 0.004
 C1B, C2B, C3B, N3, O10
 with sigma for 1-2 distances of 0.004 and sigma for 1-3 distances of 0.004
 C13A, C17A, C18A, N2, O11A
 with sigma for 1-2 distances of 0.004 and sigma for 1-3 distances of 0.004
 C13B, C17B, C18B, N2, O11B
 with sigma for 1-2 distances of 0.004 and sigma for 1-3 distances of 0.004
7. Others
 Sof(C1B)=Sof(H1BA)=Sof(C2B)=Sof(H2BA)=Sof(H2BB)=Sof(H2BC)=Sof(C3B)=Sof(H3BA)=
 Sof(H3BB)=Sof(H3BC)=1-FVAR(1)
 Sof(C1A)=Sof(H1AA)=Sof(C2A)=Sof(H2AA)=Sof(H2AB)=Sof(H2AC)=Sof(C3A)=Sof(H3AA)=
 Sof(H3AB)=Sof(H3AC)=FVAR(1)
 Sof(H12)=Sof(O1B)=Sof(H1B)=1-FVAR(2)
 Sof(H14)=Sof(O1A)=Sof(H1A)=FVAR(2)
 Sof(C13B)=Sof(H13B)=Sof(C17B)=Sof(H17D)=Sof(H17E)=Sof(H17F)=Sof(C18B)=
 Sof(H18D)=Sof(H18E)=Sof(H18F)=Sof(O11B)=1-FVAR(3)
 Sof(C13A)=Sof(H13A)=Sof(C17A)=Sof(H17A)=Sof(H17B)=Sof(H17C)=Sof(C18A)=
 Sof(H18A)=Sof(H18B)=Sof(H18C)=Sof(O11A)=FVAR(3)
8.a Aromatic/amide H refined with riding coordinates:
 C5(H5), C8(H8), C10(H10), C12(H12), C13A(H13A), C13B(H13B), C14(H14),
 C1A(H1AA), C1B(H1BA)
8.b Tetrahedral OH refined with riding coordinates:
 O1B(H1B)
8.c Idealised Me refined as rotating group:
 C15(H15A,H15B,H15C), C16(H16A,H16B,H16C), C17A(H17A,H17B,H17C), C17B(H17D,
 H17E,H17F), C18A(H18A,H18B,H18C), C18B(H18D,H18E,H18F), C2A(H2AA,H2AB,H2AC),
 C2B(H2BA,H2BB,H2BC), C3A(H3AA,H3AB,H3AC), C3B(H3BA,H3BB,H3BC)
8.d Idealised tetrahedral OH refined as rotating group:
 O1A(H1A), O9(H9), O12(H12A)
;
_olex2_submission_special_instructions 'No special instructions were received'
_oxdiff_exptl_absorpt_empirical_details
;
Empirical correction (ABSPACK) includes:
- Absorption correction using spherical harmonics
- Frame scaling
;
_oxdiff_exptl_absorpt_empirical_full_max 1.157
_oxdiff_exptl_absorpt_empirical_full_min 0.859

loop_
_space_group_symop_operation_xyz
'x, y, z'
'-x, -y, -z'

loop_
_atom_site_label
_atom_site_type_symbol
_atom_site_fract_x
_atom_site_fract_y
_atom_site_fract_z
_atom_site_U_iso_or_equiv
_atom_site_adp_type
_atom_site_occupancy
_atom_site_site_symmetry_order
_atom_site_calc_flag
_atom_site_refinement_flags_posn
_atom_site_refinement_flags_adp
_atom_site_refinement_flags_occupancy
_atom_site_disorder_assembly
_atom_site_disorder_group
C1 C -0.0220(4) 0.1214(3) 0.4935(3) 0.0377(8) Uani 1 1 d . . . . .
C2 C 0.2065(4) 0.4693(3) 0.4418(4) 0.0399(6) Uani 1 1 d . U . . .
C3 C 0.3581(4) 0.4850(3) 0.4699(3) 0.0361(8) Uani 1 1 d . . . . .
C4 C -0.0384(4) 0.2544(3) 0.4925(3) 0.0350(8) Uani 1 1 d . . . . .
C5 C 0.4492(4) 0.5352(4) 0.5871(4) 0.0446(9) Uani 1 1 d . . . . .
H5 H 0.4150 0.5587 0.6454 0.054 Uiso 1 1 calc R . . . .
C6 C 0.5914(4) 0.5500(4) 0.6162(3) 0.0426(9) Uani 1 1 d . . . . .
C7 C 0.2949(4) 0.7712(3) 0.8473(3) 0.0395(9) Uani 1 1 d . . . . .
C8 C 0.0016(5) 0.0895(3) 0.5960(4) 0.0481(10) Uani 1 1 d . . . . .
H8 H 0.0028 0.1502 0.6612 0.058 Uiso 1 1 calc R . . . .
C9 C 0.0235(5) -0.0301(3) 0.6045(3) 0.0464(10) Uani 1 1 d . . . . .
C10 C -0.0180(6) 0.3871(5) 0.8256(4) 0.0611(12) Uani 1 1 d . . . . .
H10 H -0.1037 0.3699 0.7642 0.073 Uiso 1 1 calc R . . . .
C11 C 0.3993(4) 0.8906(3) 0.9266(3) 0.0402(9) Uani 1 1 d . . . . .
C12 C 0.3642(4) 0.9890(4) 0.9960(4) 0.0425(9) Uani 1 1 d . . . . .
H12 H 0.2741 0.9820 0.9930 0.051 Uiso 0.117(6) 1 calc R . P A 2
C13A C 0.3856(7) 0.4264(7) 0.8002(6) 0.0633(18) Uani 0.689(9) 1 d D U P B 1
H13A H 0.4474 0.5046 0.8257 0.076 Uiso 0.689(9) 1 calc R . P B 1
C13B C 0.3062(12) 0.3366(16) 0.7558(13) 0.0633(18) Uani 0.311(9) 1 d D U P B 2
H13B H 0.2443 0.2583 0.7147 0.076 Uiso 0.311(9) 1 calc R . P B 2
C14 C 0.5342(4) 0.9024(4) 0.9305(3) 0.0437(9) Uani 1 1 d . . . . .
H14 H 0.5565 0.8370 0.8833 0.052 Uiso 0.883(6) 1 calc R . P A 1
C15 C -0.1099(9) 0.2072(8) 0.8749(8) 0.117(3) Uani 1 1 d . U . . .
H15A H -0.1289 0.2188 0.9446 0.176 Uiso 1 1 calc GR . . . .
H15B H -0.0808 0.1278 0.8579 0.176 Uiso 1 1 calc GR . . . .
H15C H -0.1923 0.2055 0.8106 0.176 Uiso 1 1 calc GR . . . .
C16 C 0.1253(11) 0.3316(10) 0.9881(8) 0.149(4) Uani 1 1 d . U . . .
H16A H 0.1605 0.4217 1.0269 0.224 Uiso 1 1 calc GR . . . .
H16B H 0.1912 0.2962 0.9606 0.224 Uiso 1 1 calc GR . . . .
H16C H 0.1098 0.2899 1.0421 0.224 Uiso 1 1 calc GR . . . .
C17A C 0.3574(13) 0.2014(11) 0.7999(14) 0.134(5) Uani 0.689(9) 1 d D U P B 1
H17A H 0.3533 0.1854 0.8696 0.201 Uiso 0.689(9) 1 calc GR . P B 1
H17B H 0.4002 0.1398 0.7653 0.201 Uiso 0.689(9) 1 calc GR . P B 1
H17C H 0.2652 0.1942 0.7453 0.201 Uiso 0.689(9) 1 calc GR . P B 1
C17B C 0.419(3) 0.1896(13) 0.807(3) 0.134(5) Uani 0.311(9) 1 d D U P B 2
H17D H 0.3540 0.1599 0.8376 0.201 Uiso 0.311(9) 1 calc GR . P B 2
H17E H 0.5062 0.1694 0.8440 0.201 Uiso 0.311(9) 1 calc GR . P B 2
H17F H 0.3839 0.1485 0.7238 0.201 Uiso 0.311(9) 1 calc GR . P B 2
C18A C 0.5867(12) 0.3505(14) 0.8989(15) 0.136(5) Uani 0.689(9) 1 d D U P B 1
H18A H 0.6300 0.4340 0.9031 0.204 Uiso 0.689(9) 1 calc GR . P B 1
H18B H 0.6264 0.2871 0.8626 0.204 Uiso 0.689(9) 1 calc GR . P B 1
H18C H 0.6013 0.3463 0.9765 0.204 Uiso 0.689(9) 1 calc GR . P B 1
C18B C 0.5758(18) 0.403(2) 0.902(3) 0.136(5) Uani 0.311(9) 1 d D U P B 2
H18D H 0.5915 0.4758 0.8750 0.204 Uiso 0.311(9) 1 calc GR . P B 2
H18E H 0.6429 0.3523 0.8969 0.204 Uiso 0.311(9) 1 calc GR . P B 2
H18F H 0.5845 0.4325 0.9818 0.204 Uiso 0.311(9) 1 calc GR . P B 2
N1 N -0.0008(5) 0.3124(4) 0.8923(4) 0.0696(12) Uani 1 1 d . . . . .
N2 N 0.4356(6) 0.3256(5) 0.8285(5) 0.0861(15) Uani 1 1 d D U . . .
O1A O 0.2358(4) 0.9863(4) 0.9962(4) 0.0604(11) Uani 0.883(6) 1 d . . P A 1
H1A H 0.1853 0.9166 0.9542 0.091 Uiso 0.883(6) 1 calc GR . P A 1
O1B O 0.596(3) 0.809(3) 0.884(3) 0.0604(11) Uani 0.117(6) 1 d . U P A 2
H1B H 0.5370 0.7438 0.8430 0.091 Uiso 0.117(6) 1 calc R . P A 2
O2 O -0.0175(3) 0.3351(2) 0.5875(2) 0.0401(6) Uani 1 1 d . . . . .
O3 O 0.1619(3) 0.4939(2) 0.5218(3) 0.0416(5) Uani 1 1 d . U . . .
O4 O -0.0724(3) 0.2764(2) 0.3944(2) 0.0419(6) Uani 1 1 d . . . . .
O5 O 0.0702(3) 0.4791(3) 0.8369(2) 0.0524(7) Uani 1 1 d . . . . .
O6 O 0.1246(3) 0.4319(3) 0.3353(2) 0.0445(6) Uani 1 1 d . . . . .
O7 O 0.1743(3) 0.7545(3) 0.8483(2) 0.0449(6) Uani 1 1 d . . . . .
O8 O 0.3282(3) 0.6881(3) 0.7821(3) 0.0565(8) Uani 1 1 d . . . . .
O9 O 0.0467(5) -0.0517(3) 0.7093(3) 0.0755(12) Uani 1 1 d . . . . .
H9 H 0.0610 -0.1240 0.7054 0.113 Uiso 1 1 calc GR . . . .
O11A O 0.274(3) 0.421(3) 0.7479(17) 0.0742(18) Uani 0.689(9) 1 d D U P B 1
O11B O 0.261(6) 0.420(6) 0.737(4) 0.0742(18) Uani 0.311(9) 1 d D U P B 2
O12 O 0.6743(3) 0.5996(4) 0.7328(3) 0.0688(10) Uani 1 1 d . . . . .
H12A H 0.7547 0.5961 0.7422 0.103 Uiso 1 1 calc GR . . . .
Tb1 Tb 0.10340(2) 0.54731(2) 0.68257(2) 0.02992(8) Uani 1 1 d . . . . .
C1A C 0.604(3) 0.191(2) 0.539(2) 0.137(4) Uani 0.507(9) 1 d . U P C 1
H1AA H 0.6826 0.1900 0.5222 0.165 Uiso 0.507(9) 1 calc R . P C 1
C1B C 0.503(3) 0.204(2) 0.563(2) 0.137(4) Uani 0.493(9) 1 d . U P C 2
H1BA H 0.4288 0.2237 0.5824 0.165 Uiso 0.493(9) 1 calc R . P C 2
C2A C 0.453(3) 0.111(2) 0.330(2) 0.152(5) Uani 0.507(9) 1 d . U P C 1
H2AA H 0.5291 0.1517 0.3167 0.227 Uiso 0.507(9) 1 calc GR . P C 1
H2AB H 0.3692 0.1320 0.2861 0.227 Uiso 0.507(9) 1 calc GR . P C 1
H2AC H 0.4446 0.0194 0.3058 0.227 Uiso 0.507(9) 1 calc GR . P C 1
C2B C 0.601(3) 0.142(2) 0.419(2) 0.152(5) Uani 0.493(9) 1 d . U P C 2
H2BA H 0.6605 0.2245 0.4457 0.227 Uiso 0.493(9) 1 calc GR . P C 2
H2BB H 0.5694 0.1082 0.3359 0.227 Uiso 0.493(9) 1 calc GR . P C 2
H2BC H 0.6501 0.0847 0.4556 0.227 Uiso 0.493(9) 1 calc GR . P C 2
C3A C 0.348(2) 0.143(2) 0.475(2) 0.141(4) Uani 0.507(9) 1 d . U P C 1
H3AA H 0.3124 0.0555 0.4652 0.211 Uiso 0.507(9) 1 calc GR . P C 1
H3AB H 0.2810 0.1737 0.4198 0.211 Uiso 0.507(9) 1 calc GR . P C 1
H3AC H 0.3673 0.1944 0.5528 0.211 Uiso 0.507(9) 1 calc GR . P C 1
C3B C 0.347(3) 0.114(2) 0.357(2) 0.141(4) Uani 0.493(9) 1 d . U P C 2
H3BA H 0.2785 0.1469 0.3829 0.211 Uiso 0.493(9) 1 calc GR . P C 2
H3BB H 0.3209 0.0223 0.3287 0.211 Uiso 0.493(9) 1 calc GR . P C 2
H3BC H 0.3515 0.1470 0.2947 0.211 Uiso 0.493(9) 1 calc GR . P C 2
N3 N 0.4790(8) 0.1531(6) 0.4522(7) 0.111(2) Uani 1 1 d . U . . .
O10 O 0.6161(9) 0.2268(9) 0.6414(7) 0.164(3) Uani 1 1 d . U . . .

loop_
_atom_site_aniso_label
_atom_site_aniso_U_11
_atom_site_aniso_U_22
_atom_site_aniso_U_33
_atom_site_aniso_U_23
_atom_site_aniso_U_13
_atom_site_aniso_U_12
C1 0.0458(19) 0.0211(13) 0.0392(19) 0.0094(12) 0.0087(16) 0.0045(12)
C2 0.0307(12) 0.0353(12) 0.0540(14) 0.0139(11) 0.0166(10) 0.0066(10)
C3 0.0286(15) 0.0409(17) 0.0358(19) 0.0115(14) 0.0090(15) 0.0066(13)
C4 0.0372(17) 0.0223(13) 0.0387(19) 0.0094(12) 0.0085(15) -0.0004(12)
C5 0.0353(18) 0.057(2) 0.037(2) 0.0078(17) 0.0140(16) 0.0086(16)
C6 0.0314(17) 0.056(2) 0.034(2) 0.0102(16) 0.0077(16) 0.0048(15)
C7 0.0355(17) 0.0325(16) 0.0352(19) 0.0074(14) 0.0002(15) -0.0026(13)
C8 0.072(3) 0.0262(15) 0.039(2) 0.0091(14) 0.0134(19) 0.0114(16)
C9 0.070(3) 0.0277(16) 0.0355(19) 0.0111(14) 0.0126(19) 0.0109(16)
C10 0.074(3) 0.052(2) 0.055(3) 0.022(2) 0.019(2) 0.009(2)
C11 0.0393(18) 0.0304(15) 0.0353(18) 0.0052(13) 0.0030(15) -0.0057(13)
C12 0.0372(18) 0.0365(17) 0.043(2) 0.0049(15) 0.0107(16) -0.0023(14)
C13A 0.055(3) 0.057(3) 0.073(4) 0.031(3) 0.009(3) 0.019(2)
C13B 0.055(3) 0.057(3) 0.073(4) 0.031(3) 0.009(3) 0.019(2)
C14 0.0423(19) 0.0353(17) 0.040(2) 0.0021(14) 0.0089(16) -0.0017(14)
C15 0.130(7) 0.099(5) 0.135(7) 0.066(5) 0.054(6) -0.003(5)
C16 0.156(8) 0.141(8) 0.107(6) 0.081(6) -0.020(5) -0.002(6)
C17A 0.101(8) 0.105(5) 0.163(9) 0.074(5) -0.010(8) 0.021(5)
C17B 0.101(8) 0.105(5) 0.163(9) 0.074(5) -0.010(8) 0.021(5)
C18A 0.103(5) 0.094(8) 0.178(10) 0.042(8) 0.008(5) 0.037(5)
C18B 0.103(5) 0.094(8) 0.178(10) 0.042(8) 0.008(5) 0.037(5)
N1 0.096(3) 0.058(2) 0.061(3) 0.032(2) 0.031(2) 0.008(2)
N2 0.083(3) 0.091(3) 0.104(4) 0.063(3) 0.029(3) 0.049(3)
O1A 0.0413(18) 0.054(2) 0.064(2) -0.0062(17) 0.0158(17) -0.0071(15)
O1B 0.0413(18) 0.054(2) 0.064(2) -0.0062(17) 0.0158(17) -0.0071(15)
O2 0.0516(15) 0.0208(10) 0.0404(14) 0.0078(9) 0.0113(12) 0.0021(9)
O3 0.0317(10) 0.0377(11) 0.0557(14) 0.0129(10) 0.0183(9) 0.0059(8)
O4 0.0567(16) 0.0254(10) 0.0357(13) 0.0115(9) 0.0081(12) 0.0049(10)
O5 0.0672(19) 0.0447(15) 0.0408(15) 0.0178(12) 0.0155(14) 0.0012(13)
O6 0.0301(12) 0.0492(15) 0.0455(15) 0.0133(12) 0.0053(11) 0.0066(10)
O7 0.0408(14) 0.0403(13) 0.0408(15) 0.0053(11) 0.0103(12) -0.0076(11)
O8 0.0376(14) 0.0405(14) 0.0610(19) -0.0102(13) 0.0035(13) -0.0040(11)
O9 0.150(4) 0.0407(16) 0.0445(17) 0.0222(13) 0.035(2) 0.038(2)
O11A 0.057(5) 0.080(2) 0.089(4) 0.045(3) 0.012(4) 0.037(3)
O11B 0.057(5) 0.080(2) 0.089(4) 0.045(3) 0.012(4) 0.037(3)
O12 0.0366(15) 0.115(3) 0.0354(16) 0.0061(17) 0.0045(13) 0.0050(17)
Tb1 0.02593(9) 0.02089(8) 0.03422(11) 0.00790(6) 0.00259(7) 0.00135(5)
C1A 0.146(7) 0.127(9) 0.120(5) 0.047(5) 0.025(5) 0.020(7)
C1B 0.146(7) 0.127(9) 0.120(5) 0.047(5) 0.025(5) 0.020(7)
C2A 0.155(9) 0.149(13) 0.138(7) 0.045(7) 0.045(7) 0.021(8)
C2B 0.155(9) 0.149(13) 0.138(7) 0.045(7) 0.045(7) 0.021(8)
C3A 0.133(7) 0.129(10) 0.140(8) 0.052(7) 0.029(6) 0.003(6)
C3B 0.133(7) 0.129(10) 0.140(8) 0.052(7) 0.029(6) 0.003(6)
N3 0.122(5) 0.079(4) 0.115(4) 0.043(3) 0.023(4) 0.003(3)
O10 0.165(6) 0.182(8) 0.116(5) 0.047(5) 0.019(5) 0.033(5)

loop_
_atom_type_symbol
_atom_type_description
_atom_type_scat_dispersion_real
_atom_type_scat_dispersion_imag
_atom_type_scat_source
C C 0.0033 0.0016 'International Tables Vol C Tables 4.2.6.8 and 6.1.1.4'
H H 0.0000 0.0000 'International Tables Vol C Tables 4.2.6.8 and 6.1.1.4'
N N 0.0061 0.0033 'International Tables Vol C Tables 4.2.6.8 and 6.1.1.4'
O O 0.0106 0.0060 'International Tables Vol C Tables 4.2.6.8 and 6.1.1.4'
Tb Tb -0.1723 4.1537 'International Tables Vol C Tables 4.2.6.8 and 6.1.1.4'

loop_
_geom_angle_atom_site_label_1
_geom_angle_atom_site_label_2
_geom_angle_atom_site_label_3
_geom_angle
_geom_angle_site_symmetry_1
_geom_angle_site_symmetry_3
C8 C1 C4 118.9(3) . .
C8 C1 C9 118.9(3) . 2_556
C9 C1 C4 122.1(3) 2_556 .
O3 C2 C3 120.6(4) . .
O3 C2 O6 121.0(3) . .
O6 C2 C3 118.4(4) . .
C5 C3 C2 118.4(4) . .
C6 C3 C2 121.5(3) 2_666 .
C6 C3 C5 120.1(3) 2_666 .
O2 C4 C1 118.2(3) . .
O2 C4 O4 125.0(3) . .
O4 C4 C1 116.9(3) . .
C3 C5 H5 120.1 . .
C6 C5 C3 119.8(4) . .
C6 C5 H5 120.1 . .
C3 C6 C5 120.2(4) 2_666 .
O12 C6 C3 123.3(3) . 2_666
O12 C6 C5 116.5(4) . .
O7 C7 C11 119.6(4) . .
O8 C7 C11 119.6(4) . .
O8 C7 O7 120.8(3) . .
C1 C8 H8 119.0 . .
C1 C8 C9 122.0(4) . .
C9 C8 H8 119.0 . .
C8 C9 C1 119.0(4) . 2_556
O9 C9 C1 123.5(3) . 2_556
O9 C9 C8 117.5(4) . .
N1 C10 H10 117.2 . .
O5 C10 H10 117.2 . .
O5 C10 N1 125.5(5) . .
C12 C11 C7 121.4(4) . .
C14 C11 C7 118.5(4) . .
C14 C11 C12 120.1(3) . .
C11 C12 H12 120.5 . .
C14 C12 C11 119.1(4) 2_677 .
C14 C12 H12 120.5 2_677 .
O1A C12 C11 124.0(3) . .
O1A C12 C14 116.9(4) . 2_677
N2 C13A H13A 118.1 . .
O11A C13A H13A 118.1 . .
O11A C13A N2 123.7(17) . .
N2 C13B H13B 113.3 . .
O11B C13B H13B 113.3 . .
O11B C13B N2 133(4) . .
C11 C14 H14 119.6 . .
C11 C14 O1B 129.0(11) . .
C12 C14 C11 120.8(4) 2_677 .
C12 C14 H14 119.6 2_677 .
C12 C14 O1B 109.3(11) 2_677 .
H15A C15 H15B 109.5 . .
H15A C15 H15C 109.5 . .
H15B C15 H15C 109.5 . .
N1 C15 H15A 109.5 . .
N1 C15 H15B 109.5 . .
N1 C15 H15C 109.5 . .
H16A C16 H16B 109.5 . .
H16A C16 H16C 109.5 . .
H16B C16 H16C 109.5 . .
N1 C16 H16A 109.5 . .
N1 C16 H16B 109.5 . .
N1 C16 H16C 109.5 . .
H17A C17A H17B 109.5 . .
H17A C17A H17C 109.5 . .
H17B C17A H17C 109.5 . .
N2 C17A H17A 109.5 . .
N2 C17A H17B 109.5 . .
N2 C17A H17C 109.5 . .
H17D C17B H17E 109.5 . .
H17D C17B H17F 109.5 . .
H17E C17B H17F 109.5 . .
N2 C17B H17D 109.5 . .
N2 C17B H17E 109.5 . .
N2 C17B H17F 109.5 . .
H18A C18A H18B 109.5 . .
H18A C18A H18C 109.5 . .
H18B C18A H18C 109.5 . .
N2 C18A H18A 109.5 . .
N2 C18A H18B 109.5 . .
N2 C18A H18C 109.5 . .
H18D C18B H18E 109.5 . .
H18D C18B H18F 109.5 . .
H18E C18B H18F 109.5 . .
N2 C18B H18D 109.5 . .
N2 C18B H18E 109.5 . .
N2 C18B H18F 109.5 . .
C10 N1 C15 122.5(6) . .
C10 N1 C16 121.3(6) . .
C16 N1 C15 116.2(6) . .
C13A N2 C17A 126.0(7) . .
C13A N2 C18A 116.3(8) . .
C13B N2 C17B 102.0(13) . .
C13B N2 C18B 140.7(13) . .
C17A N2 C18A 117.6(8) . .
C17B N2 C18B 116.7(12) . .
C12 O1A H1A 109.5 . .
C14 O1B H1B 109.5 . .
C4 O2 Tb1 135.5(2) . .
C2 O3 Tb1 174.0(2) . .
C4 O4 Tb1 138.9(2) . 2_566
C10 O5 Tb1 126.3(3) . .
C2 O6 Tb1 110.5(3) . 2_566
C7 O7 Tb1 89.8(2) . .
C7 O8 Tb1 96.6(2) . .
C9 O9 H9 109.5 . .
C13A O11A Tb1 144(2) . .
C13B O11B Tb1 162(6) . .
C6 O12 H12A 109.5 . .
O2 Tb1 O4 126.26(9) . 2_566
O2 Tb1 O5 77.43(10) . .
O2 Tb1 O6 79.27(10) . 2_566
O2 Tb1 O7 151.94(10) . .
O2 Tb1 O8 145.40(10) . .
O2 Tb1 O11A 75.8(8) . .
O3 Tb1 O2 77.18(10) . .
O3 Tb1 O4 76.24(9) . 2_566
O3 Tb1 O5 145.76(10) . .
O3 Tb1 O6 121.99(9) . 2_566
O3 Tb1 O7 130.88(9) . .
O3 Tb1 O8 86.45(11) . .
O3 Tb1 O11A 80.1(4) . .
O3 Tb1 O11B 78.3(8) . .
O4 Tb1 O5 137.88(11) 2_566 .
O4 Tb1 O7 69.92(9) 2_566 .
O4 Tb1 O8 77.35(11) 2_566 .
O4 Tb1 O11A 141.7(7) 2_566 .
O5 Tb1 O7 76.68(10) . .
O5 Tb1 O8 102.04(11) . .
O5 Tb1 O11A 71.7(4) . .
O6 Tb1 O4 76.70(10) 2_566 2_566
O6 Tb1 O5 74.75(11) 2_566 .
O6 Tb1 O7 83.64(9) 2_566 .
O6 Tb1 O8 134.59(10) 2_566 .
O6 Tb1 O11A 141.6(7) 2_566 .
O8 Tb1 O7 52.50(10) . .
O8 Tb1 O11A 71.5(8) . .
O11A Tb1 O7 105.9(7) . .
O11B Tb1 O2 74(2) . .
O11B Tb1 O4 142.0(16) . 2_566
O11B Tb1 O5 72.8(10) . .
O11B Tb1 O6 141.3(17) . 2_566
O11B Tb1 O7 108.5(17) . .
O11B Tb1 O8 73(2) . .
N3 C1A H1AA 119.5 . .
O10 C1A H1AA 119.5 . .
O10 C1A N3 121(3) . .
N3 C1B H1BA 118.1 . .
O10 C1B H1BA 118.1 . .
O10 C1B N3 124(3) . .
H2AA C2A H2AB 109.5 . .
H2AA C2A H2AC 109.5 . .
H2AB C2A H2AC 109.5 . .
N3 C2A H2AA 109.5 . .
N3 C2A H2AB 109.5 . .
N3 C2A H2AC 109.5 . .
H2BA C2B H2BB 109.5 . .
H2BA C2B H2BC 109.5 . .
H2BB C2B H2BC 109.5 . .
N3 C2B H2BA 109.5 . .
N3 C2B H2BB 109.5 . .
N3 C2B H2BC 109.5 . .
H3AA C3A H3AB 109.5 . .
H3AA C3A H3AC 109.5 . .
H3AB C3A H3AC 109.5 . .
N3 C3A H3AA 109.5 . .
N3 C3A H3AB 109.5 . .
N3 C3A H3AC 109.5 . .
H3BA C3B H3BB 109.5 . .
H3BA C3B H3BC 109.5 . .
H3BB C3B H3BC 109.5 . .
N3 C3B H3BA 109.5 . .
N3 C3B H3BB 109.5 . .
N3 C3B H3BC 109.5 . .
C1A N3 C2A 125.4(19) . .
C1A N3 C3A 122.0(16) . .
C1B N3 C2B 117.7(17) . .
C1B N3 C3B 126.5(19) . .
C2A N3 C3A 112.5(15) . .
C3B N3 C2B 115.7(16) . .

loop_
_geom_bond_atom_site_label_1
_geom_bond_atom_site_label_2
_geom_bond_distance
_geom_bond_site_symmetry_2
C1 C4 1.495(4) .
C1 C8 1.381(5) .
C1 C9 1.399(5) 2_556
C2 C3 1.489(5) .
C2 O3 1.250(5) .
C2 O6 1.266(5) .
C3 C5 1.398(5) .
C3 C6 1.374(6) 2_666
C4 O2 1.250(4) .
C4 O4 1.267(4) .
C5 H5 0.9300 .
C5 C6 1.393(5) .
C6 C3 1.374(6) 2_666
C6 O12 1.371(5) .
C7 C11 1.494(4) .
C7 O7 1.268(5) .
C7 O8 1.250(5) .
C8 H8 0.9300 .
C8 C9 1.384(5) .
C9 C1 1.399(5) 2_556
C9 O9 1.356(5) .
C10 H10 0.9300 .
C10 N1 1.301(6) .
C10 O5 1.240(6) .
C11 C12 1.397(6) .
C11 C14 1.395(6) .
C12 H12 0.9300 .
C12 C14 1.391(5) 2_677
C12 O1A 1.351(6) .
C13A H13A 0.9300 .
C13A N2 1.352(7) .
C13A O11A 1.12(2) .
C13B H13B 0.9300 .
C13B N2 1.396(10) .
C13B O11B 1.12(2) .
C14 C12 1.391(5) 2_677
C14 H14 0.9300 .
C14 O1B 1.40(3) .
C15 H15A 0.9600 .
C15 H15B 0.9600 .
C15 H15C 0.9600 .
C15 N1 1.454(8) .
C16 H16A 0.9600 .
C16 H16B 0.9600 .
C16 H16C 0.9600 .
C16 N1 1.411(9) .
C17A H17A 0.9600 .
C17A H17B 0.9600 .
C17A H17C 0.9600 .
C17A N2 1.408(11) .
C17B H17D 0.9600 .
C17B H17E 0.9600 .
C17B H17F 0.9600 .
C17B N2 1.433(13) .
C18A H18A 0.9600 .
C18A H18B 0.9600 .
C18A H18C 0.9600 .
C18A N2 1.486(11) .
C18B H18D 0.9600 .
C18B H18E 0.9600 .
C18B H18F 0.9600 .
C18B N2 1.472(13) .
O1A H1A 0.8200 .
O1B H1B 0.8200 .
O2 Tb1 2.336(2) .
O3 Tb1 2.305(3) .
O4 Tb1 2.379(2) 2_566
O5 Tb1 2.383(3) .
O6 Tb1 2.375(3) 2_566
O7 Tb1 2.539(3) .
O8 Tb1 2.403(3) .
O9 H9 0.8200 .
O11A Tb1 2.436(7) .
O11B Tb1 2.324(15) .
O12 H12A 0.8200 .
Tb1 O4 2.379(2) 2_566
Tb1 O6 2.375(3) 2_566
C1A H1AA 0.9300 .
C1A N3 1.33(2) .
C1A O10 1.22(3) .
C1B H1BA 0.9300 .
C1B N3 1.31(3) .
C1B O10 1.21(2) .
C2A H2AA 0.9600 .
C2A H2AB 0.9600 .
C2A H2AC 0.9600 .
C2A N3 1.43(2) .
C2B H2BA 0.9600 .
C2B H2BB 0.9600 .
C2B H2BC 0.9600 .
C2B N3 1.49(3) .
C3A H3AA 0.9600 .
C3A H3AB 0.9600 .
C3A H3AC 0.9600 .
C3A N3 1.50(2) .
C3B H3BA 0.9600 .
C3B H3BB 0.9600 .
C3B H3BC 0.9600 .
C3B N3 1.43(2) .

loop_
_geom_torsion_atom_site_label_1
_geom_torsion_atom_site_label_2
_geom_torsion_atom_site_label_3
_geom_torsion_atom_site_label_4
_geom_torsion
_geom_torsion_site_symmetry_1
_geom_torsion_site_symmetry_4
C1 C4 O2 Tb1 134.2(3) . .
C1 C4 O4 Tb1 -174.5(3) . 2_566
C1 C8 C9 C1 0.2(7) . 2_556
C1 C8 C9 O9 179.5(4) . .
C2 C3 C5 C6 179.5(4) . .
C3 C2 O6 Tb1 -169.6(2) . 2_566
C3 C5 C6 C3 -0.2(7) . 2_666
C3 C5 C6 O12 -179.9(4) . .
C4 C1 C8 C9 -177.2(4) . .
C6 C3 C5 C6 0.2(7) 2_666 .
C7 C11 C12 C14 179.2(3) . 2_677
C7 C11 C12 O1A -1.2(6) . .
C7 C11 C14 C12 -179.2(4) . 2_677
C7 C11 C14 O1B -11.8(18) . .
C8 C1 C4 O2 6.4(5) . .
C8 C1 C4 O4 -173.7(4) . .
C9 C1 C4 O2 -170.6(4) 2_556 .
C9 C1 C4 O4 9.3(6) 2_556 .
C9 C1 C8 C9 -0.1(7) 2_556 .
C11 C7 O7 Tb1 176.5(3) . .
C11 C7 O8 Tb1 -176.2(3) . .
C12 C11 C14 C12 0.8(7) . 2_677
C12 C11 C14 O1B 168.2(18) . .
C14 C11 C12 C14 -0.7(7) . 2_677
C14 C11 C12 O1A 178.9(4) . .
N1 C10 O5 Tb1 144.8(5) . .
N2 C13A O11A Tb1 169.7(13) . .
N2 C13B O11B Tb1 -155(8) . .
O2 C4 O4 Tb1 5.4(6) . 2_566
O3 C2 C3 C5 -3.9(5) . .
O3 C2 C3 C6 175.4(4) . 2_666
O3 C2 O6 Tb1 9.7(4) . 2_566
O4 C4 O2 Tb1 -45.7(6) . .
O5 C10 N1 C15 179.0(7) . .
O5 C10 N1 C16 0.5(11) . .
O6 C2 C3 C5 175.4(4) . .
O6 C2 C3 C6 -5.3(5) . 2_666
O7 C7 C11 C12 -4.8(6) . .
O7 C7 C11 C14 175.1(4) . .
O7 C7 O8 Tb1 5.0(4) . .
O8 C7 C11 C12 176.4(4) . .
O8 C7 C11 C14 -3.7(6) . .
O8 C7 O7 Tb1 -4.7(4) . .
O11A C13A N2 C17A -1.5(15) . .
O11A C13A N2 C18A -179.9(10) . .
O11B C13B N2 C17B -179.1(14) . .
O11B C13B N2 C18B -9(3) . .
O10 C1A N3 C2A 179.5(18) . .
O10 C1A N3 C3A -5(3) . .
O10 C1B N3 C2B -10(3) . .
O10 C1B N3 C3B 174.4(18) . .
